data_7026260
loop_
_publ_author_name
'Cao, Gao-Juan'
'Lin, Jian'
'Wang, Jin-Yun'
'Zheng, Shou-Tian'
'Fang, Wei-Hui'
'Yang, Guo-Yu'

_publ_section_title
;
 Two additive-induced isomeric aluminoborates templated by methylamine.
;
_journal_issue 37
_journal_name_full 'Dalton transactions (Cambridge, England : 2003)'
_journal_page_first 8631
_journal_page_last 8636
_journal_paper_doi 10.1039/c0dt00303d
_journal_volume 39
_journal_year 2010
_chemical_formula_sum 'C2 H16 Al B5 N2 O12'
_chemical_formula_weight 341.20
_chemical_name_systematic
;
?
;
_space_group_IT_number 122
_symmetry_cell_setting tetragonal
_symmetry_space_group_name_Hall 'I -4 2bw'
_symmetry_space_group_name_H-M 'I -4 2 d'
_atom_sites_solution_primary direct
_atom_sites_solution_secondary difmap
_audit_creation_method SHELXL-97
_cell_angle_alpha 90.00
_cell_angle_beta 90.00
_cell_angle_gamma 90.00
_cell_formula_units_Z 8
_cell_length_a 10.9744(18)
_cell_length_b 10.9744(18)
_cell_length_c 23.216(6)
_cell_measurement_reflns_used 4396
_cell_measurement_temperature 293(2)
_cell_measurement_theta_max 27.4855
_cell_measurement_theta_min 3.1569
_cell_volume 2796.1(10)
_computing_cell_refinement 'CrystalClear (Rigaku Corp., 2000)'
_computing_data_collection 'CrystalClear (Rigaku Corp., 2000)'
_computing_data_reduction 'CrystalClear (Rigaku Corp., 2000)'
_computing_molecular_graphics SHELXTL
_computing_publication_material SHELXTL
_computing_structure_refinement 'SHELXL-97 (Sheldrick, 1997)'
_computing_structure_solution 'SHELXS-97 (Sheldrick, 1990)'
_diffrn_ambient_temperature 293(2)
_diffrn_measured_fraction_theta_full 0.993
_diffrn_measured_fraction_theta_max 0.993
_diffrn_measurement_device_type 'SCXimini CCD'
_diffrn_measurement_method dtprofit.ref
_diffrn_radiation_monochromator graphite
_diffrn_radiation_source 'fine-focus sealed tube'
_diffrn_radiation_type MoK\a
_diffrn_radiation_wavelength 0.71073
_diffrn_reflns_av_R_equivalents 0.0340
_diffrn_reflns_av_sigmaI/netI 0.0234
_diffrn_reflns_limit_h_max 12
_diffrn_reflns_limit_h_min -14
_diffrn_reflns_limit_k_max 12
_diffrn_reflns_limit_k_min -14
_diffrn_reflns_limit_l_max 30
_diffrn_reflns_limit_l_min -30
_diffrn_reflns_number 11402
_diffrn_reflns_theta_full 27.48
_diffrn_reflns_theta_max 27.48
_diffrn_reflns_theta_min 2.05
_diffrn_standards_decay_% none
_diffrn_standards_interval_count none
_diffrn_standards_interval_time none
_diffrn_standards_number none
_exptl_absorpt_coefficient_mu 0.207
_exptl_absorpt_correction_T_max 1.0000
_exptl_absorpt_correction_T_min 0.8816
_exptl_absorpt_correction_type multi-scan
_exptl_absorpt_process_details 'SADABS (Sheldrick, 1996)'
_exptl_crystal_colour Colorless
_exptl_crystal_density_diffrn 1.621
_exptl_crystal_density_method 'not measured'
_exptl_crystal_description Octahedral
_exptl_crystal_F_000 1408
_exptl_crystal_size_max 0.3000
_exptl_crystal_size_mid 0.2000
_exptl_crystal_size_min 0.1500
_refine_diff_density_max 0.217
_refine_diff_density_min -0.258
_refine_diff_density_rms 0.054
_refine_ls_abs_structure_details 'Flack H D (1983), Acta Cryst. A39, 876-881'
_refine_ls_abs_structure_Flack 0.5(3)
_refine_ls_extinction_method none
_refine_ls_goodness_of_fit_ref 1.052
_refine_ls_hydrogen_treatment constr
_refine_ls_matrix_type full
_refine_ls_number_parameters 103
_refine_ls_number_reflns 1594
_refine_ls_number_restraints 0
_refine_ls_restrained_S_all 1.052
_refine_ls_R_factor_all 0.0354
_refine_ls_R_factor_gt 0.0313
_refine_ls_shift/su_max 0.001
_refine_ls_shift/su_mean 0.000
_refine_ls_structure_factor_coef Fsqd
_refine_ls_weighting_details 'calc w=1/[\s^2^(Fo^2^)+(0.0675P)^2^+0.8026P] where P=(Fo^2^+2Fc^2^)/3'
_refine_ls_weighting_scheme calc
_refine_ls_wR_factor_gt 0.0842
_refine_ls_wR_factor_ref 0.1036
_reflns_number_gt 1491
_reflns_number_total 1594
_reflns_threshold_expression >2sigma(I)
_cod_data_source_file c0dt00303d.txt
_cod_data_source_block 1
_cod_depositor_comments
;
The following automatic conversions were performed:

'_symmetry_cell_setting' value 'Tetragonal' changed to 'tetragonal'
according to /home/saulius/struct/CIF-dictionaries/cif_core.dic
dictionary named 'cif_core.dic' version 2.4.2 from
2011-04-26.

'_exptl_absorpt_correction_type' value 'Multi-scan'
changed to 'multi-scan' according to
/home/saulius/struct/CIF-dictionaries/cif_core.dic dictionary named
'cif_core.dic' version 2.4.2 from 2011-04-26.

Automatic conversion script
Id: cif_fix_values 1891 2012-01-12 08:04:46Z andrius 
;
_cod_original_cell_volume 2796.1(9)
_cod_original_sg_symbol_H-M I-42d
_cod_database_code 7026260

loop_
_symmetry_equiv_pos_as_xyz
'x, y, z'
'-x, -y, z'
'y, -x, -z'
'-y, x, -z'
'-x+1/2, y, -z+3/4'
'x+1/2, -y, -z+3/4'
'-y+1/2, -x, z+3/4'
'y+1/2, x, z+3/4'
'x+1/2, y+1/2, z+1/2'
'-x+1/2, -y+1/2, z+1/2'
'y+1/2, -x+1/2, -z+1/2'
'-y+1/2, x+1/2, -z+1/2'
'-x+1, y+1/2, -z+5/4'
'x+1, -y+1/2, -z+5/4'
'-y+1, -x+1/2, z+5/4'
'y+1, x+1/2, z+5/4'

loop_
_atom_site_label
_atom_site_type_symbol
_atom_site_fract_x
_atom_site_fract_y
_atom_site_fract_z
_atom_site_U_iso_or_equiv
_atom_site_adp_type
_atom_site_occupancy
_atom_site_symmetry_multiplicity
_atom_site_calc_flag
_atom_site_refinement_flags
Al1 Al 1.0000 0.0000 0.0000 0.0151(2) Uani 1 4 d S
Al2 Al 1.5000 0.5000 0.0000 0.0144(2) Uani 1 4 d S
B1 B 1.07304(18) 0.1805(2) 0.08458(9) 0.0211(4) Uani 1 1 d .
B2 B 1.2728(3) 0.2500 0.1250 0.0224(7) Uani 1 2 d S
B3 B 1.47164(18) 0.31976(18) 0.08508(8) 0.0177(4) Uani 1 1 d .
O1 O 1.00707(14) 0.12743(13) 0.04363(6) 0.0309(4) Uani 1 1 d .
O2 O 1.19725(13) 0.17237(14) 0.08755(6) 0.0269(3) Uani 1 1 d .
O3 O 1.01229(18) 0.2500 0.1250 0.0303(5) Uani 1 2 d S
O4 O 1.34855(13) 0.32632(15) 0.08702(6) 0.0287(4) Uani 1 1 d .
O5 O 1.53881(12) 0.37839(12) 0.04492(6) 0.0226(3) Uani 1 1 d .
O6 O 1.53422(17) 0.2500 0.1250 0.0317(5) Uani 1 2 d S
C C 0.8584(3) 0.4117(3) 0.03622(16) 0.0658(9) Uani 1 1 d .
H0A H 0.8093 0.4762 0.0207 0.099 Uiso 1 1 calc R
H0B H 0.9337 0.4070 0.0153 0.099 Uiso 1 1 calc R
H0C H 0.8750 0.4277 0.0761 0.099 Uiso 1 1 calc R
N N 0.79332(19) 0.29663(19) 0.03094(8) 0.0378(5) Uani 1 1 d .
H0D H 0.8301 0.2403 0.0523 0.057 Uiso 1 1 calc R
H0E H 0.7932 0.2731 -0.0057 0.057 Uiso 1 1 calc R
H0F H 0.7169 0.3062 0.0430 0.057 Uiso 1 1 calc R
OW O 0.7013(4) 0.0680(3) 0.07591(19) 0.1412(18) Uani 1 1 d .
H1W H 0.6532 0.1209 0.0901 0.212 Uiso 1 1 d R
H2W H 0.7325 0.0063 0.0924 0.212 Uiso 1 1 d R

loop_
_atom_site_aniso_label
_atom_site_aniso_U_11
_atom_site_aniso_U_22
_atom_site_aniso_U_33
_atom_site_aniso_U_23
_atom_site_aniso_U_13
_atom_site_aniso_U_12
Al1 0.0177(3) 0.0177(3) 0.0099(4) 0.000 0.000 0.000
Al2 0.0159(3) 0.0159(3) 0.0114(4) 0.000 0.000 0.000
B1 0.0182(10) 0.0242(10) 0.0207(10) -0.0070(8) -0.0003(7) 0.0002(8)
B2 0.0159(13) 0.0347(17) 0.0167(15) 0.0030(11) 0.000 0.000
B3 0.0193(10) 0.0206(9) 0.0132(9) 0.0034(7) -0.0021(7) -0.0015(8)
O1 0.0261(7) 0.0398(8) 0.0268(7) -0.0209(6) -0.0054(6) 0.0055(7)
O2 0.0181(6) 0.0381(8) 0.0244(7) -0.0133(6) 0.0004(5) 0.0065(6)
O3 0.0153(9) 0.0469(13) 0.0286(10) -0.0253(9) 0.000 0.000
O4 0.0182(7) 0.0408(8) 0.0272(7) 0.0136(7) 0.0013(6) 0.0063(6)
O5 0.0211(6) 0.0264(7) 0.0202(6) 0.0090(5) 0.0002(5) 0.0001(6)
O6 0.0159(9) 0.0474(13) 0.0316(11) 0.0230(10) 0.000 0.000
C 0.062(2) 0.0542(18) 0.081(2) -0.0079(17) -0.0290(18) 0.0017(17)
N 0.0366(10) 0.0416(11) 0.0352(11) -0.0009(9) -0.0023(9) 0.0070(9)
OW 0.139(3) 0.0639(18) 0.221(4) 0.043(2) 0.106(3) 0.047(2)

loop_
_atom_type_symbol
_atom_type_description
_atom_type_scat_dispersion_real
_atom_type_scat_dispersion_imag
_atom_type_scat_source
C C 0.0033 0.0016 'International Tables Vol C Tables 4.2.6.8 and 6.1.1.4'
H H 0.0000 0.0000 'International Tables Vol C Tables 4.2.6.8 and 6.1.1.4'
B B 0.0013 0.0007 'International Tables Vol C Tables 4.2.6.8 and 6.1.1.4'
N N 0.0061 0.0033 'International Tables Vol C Tables 4.2.6.8 and 6.1.1.4'
O O 0.0106 0.0060 'International Tables Vol C Tables 4.2.6.8 and 6.1.1.4'
Al Al 0.0645 0.0514 'International Tables Vol C Tables 4.2.6.8 and 6.1.1.4'

loop_
_geom_angle_atom_site_label_1
_geom_angle_atom_site_label_2
_geom_angle_atom_site_label_3
_geom_angle
_geom_angle_site_symmetry_1
_geom_angle_site_symmetry_3
O1 Al1 O1 110.08(5) . 4_645
O1 Al1 O1 108.25(11) . 2_755
O1 Al1 O1 110.08(5) 4_645 2_755
O1 Al1 O1 110.08(5) . 3_665
O1 Al1 O1 108.26(11) 4_645 3_665
O1 Al1 O1 110.08(5) 2_755 3_665
O5 Al2 O5 110.89(5) 3_675 2_865
O5 Al2 O5 110.89(5) 3_675 .
O5 Al2 O5 106.67(9) 2_865 .
O5 Al2 O5 106.67(9) 3_675 4_745
O5 Al2 O5 110.89(5) 2_865 4_745
O5 Al2 O5 110.89(5) . 4_745
O1 B1 O2 123.40(18) . .
O1 B1 O3 117.71(17) . .
O2 B1 O3 118.87(17) . .
O4 B2 O4 111.3(2) 14_454 .
O4 B2 O2 110.01(9) 14_454 .
O4 B2 O2 107.06(9) . .
O4 B2 O2 107.06(9) 14_454 14_454
O4 B2 O2 110.01(9) . 14_454
O2 B2 O2 111.4(2) . 14_454
O5 B3 O4 122.82(16) . .
O5 B3 O6 117.03(16) . .
O4 B3 O6 120.14(17) . .
B1 O1 Al1 142.93(14) . .
B1 O2 B2 123.60(17) . .
B1 O3 B1 122.3(2) 14_454 .
B3 O4 B2 123.56(16) . .
B3 O5 Al2 129.99(12) . .
B3 O6 B3 120.5(2) . 14_454

loop_
_geom_bond_atom_site_label_1
_geom_bond_atom_site_label_2
_geom_bond_distance
_geom_bond_site_symmetry_2
Al1 O1 1.7285(13) .
Al1 O1 1.7285(13) 4_645
Al1 O1 1.7285(13) 2_755
Al1 O1 1.7285(13) 3_665
Al2 O5 1.7464(12) 3_675
Al2 O5 1.7464(12) 2_865
Al2 O5 1.7464(13) .
Al2 O5 1.7464(13) 4_745
B1 O1 1.329(2) .
B1 O2 1.368(2) .
B1 O3 1.381(2) .
B2 O4 1.473(2) 14_454
B2 O4 1.473(2) .
B2 O2 1.473(2) .
B2 O2 1.473(2) 14_454
B3 O5 1.352(2) .
B3 O4 1.353(2) .
B3 O6 1.385(2) .
O3 B1 1.381(2) 14_454
O6 B3 1.385(2) 14_454
C N 1.456(4) .

loop_
_geom_hbond_atom_site_label_D
_geom_hbond_atom_site_label_H
_geom_hbond_atom_site_label_A
_geom_hbond_distance_DH
_geom_hbond_distance_HA
_geom_hbond_distance_DA
_geom_hbond_angle_DHA
_geom_hbond_site_symmetry_A
N H0D O1 0.89 2.31 3.006(2) 134.8 .
N H0D OW 0.89 2.42 2.899(4) 113.8 .
N H0D O3 0.89 2.62 3.287(2) 132.7 .
N H0E O2 0.89 2.11 2.983(3) 167.6 4_645
N H0E O4 0.89 2.44 3.090(3) 129.9 4_645
N H0F O5 0.89 2.11 2.952(2) 157.5 1_455
OW H1W O6 0.85 2.09 2.941(3) 179.6 1_455
OW H2W O2 0.85 2.11 2.877(3) 149.8 2_755
